data_1562624
loop_
_publ_author_name
'Lin, Xusheng'
'Xie, Weiwei'
'Lin, Qin'
'Cai, Yuanting'
'Hua, Yuhui'
'Lin, Jianfeng'
'He, Guomei'
'Chen, Jiangxi'

_publ_section_title
;
 NIR-responsive metal-containing polymer hydrogel for light-controlled
 microvalve
;
_journal_issue 23
_journal_name_full 'Polymer Chemistry'
_journal_page_first 3375
_journal_page_last 3382
_journal_paper_doi 10.1039/D1PY00404B
_journal_volume 12
_journal_year 2021
_chemical_formula_moiety 'C78 H60 N2 O4 Os P3, C H2 Cl2, B F4'
_chemical_formula_sum 'C79 H62 B Cl2 F4 N2 O4 Os P3'
_chemical_formula_weight 1544.12
_space_group_crystal_system triclinic
_space_group_IT_number 2
_space_group_name_Hall '-P 1'
_space_group_name_H-M_alt 'P -1'
_atom_sites_solution_hydrogens geom
_audit_creation_date 2018-07-17
_audit_creation_method
;
Olex2 1.2
(compiled 2018.05.29 svn.r3508 for OlexSys, GUI svn.r5506)
;
_audit_update_record
;
2021-03-23 deposited with the CCDC.	2021-05-17 downloaded from the CCDC.
;
_cell_angle_alpha 99.0300(10)
_cell_angle_beta 103.602(2)
_cell_angle_gamma 101.623(2)
_cell_formula_units_Z 2
_cell_length_a 13.0037(3)
_cell_length_b 13.1533(2)
_cell_length_c 22.7428(4)
_cell_measurement_reflns_used 27708
_cell_measurement_temperature 100.00(10)
_cell_measurement_theta_max 77.1220
_cell_measurement_theta_min 3.6810
_cell_volume 3617.03(13)
_computing_cell_refinement 'CrysAlisPro 1.171.39.46 (Rigaku OD, 2018)'
_computing_data_collection 'CrysAlisPro 1.171.39.46 (Rigaku OD, 2018)'
_computing_data_reduction 'CrysAlisPro 1.171.39.46 (Rigaku OD, 2018)'
_computing_molecular_graphics 'Olex2 (Dolomanov et al., 2009)'
_computing_publication_material 'Olex2 (Dolomanov et al., 2009)'
_computing_structure_refinement 'ShelXL (Sheldrick, 2015)'
_diffrn_ambient_environment N~2~
_diffrn_ambient_temperature 100.00(10)
_diffrn_detector 'CCD plate'
_diffrn_detector_type HyPix
_diffrn_measured_fraction_theta_full 0.998
_diffrn_measured_fraction_theta_max 0.958
_diffrn_measurement_details
;
List of Runs (angles in degrees, time in seconds):

  # Type    Start    End  Width  t~exp~   \w     \q     \k     \f   Frames
#--------------------------------------------------------------------------
  1  \w    -65.00  24.00   0.50    0.15    --  -47.45  64.00-133.00  178
  2  \w   -115.00 -84.00   0.50    0.15    --  -47.45 -64.00  90.00   62
  3  \w     50.00 120.00   0.50    0.15    --   47.45  64.00-133.00  140
  4  \w    -16.00  26.00   0.50    0.15    --   47.45 -64.00  90.00   84
  5  \w    -83.00 -58.00   0.50    0.40    --  -86.25  64.00-133.00   50
  6  \w   -130.00 -70.00   0.50    0.40    --  -86.25 -64.00  90.00  120
  7  \w     40.00  66.00   0.50    0.40    --  107.75 -64.00  90.00   52
  8  \w     90.00 178.00   0.50    0.40    --  107.75  64.00-133.00  176
  9  \w   -120.00 -95.00   0.50    0.15    --  -47.45-125.00  30.00   50
 10  \w    -68.00  -7.00   0.50    0.15    --  -47.45  77.00 120.00  122
 11  \w   -120.00 -71.00   0.50    0.15    --  -47.45-125.00-120.00   98
 12  \w   -118.00 -71.00   0.50    0.15    --  -47.45-125.00  60.00   94
 13  \w      0.00  25.00   0.50    0.15    --  -47.45  77.00 120.00   50
 14  \w     49.00  79.00   0.50    0.15    --   47.45-125.00  90.00   60
 15  \w    -46.00 -21.00   0.50    0.40    --  -86.25  19.00-120.00   50
 16  \w    -86.00 -50.00   0.50    0.40    --  -86.25  19.00-120.00   72
 17  \w    -82.00 -13.00   0.50    0.40    --  -86.25 125.00 -60.00  138
 18  \w    -74.00 -29.00   0.50    0.40    --  -86.25 125.00-150.00   90
 19  \w     66.00  92.00   0.50    0.40    --  107.75 -99.00-150.00   52
 20  \w     43.00  69.00   0.50    0.40    --  107.75-125.00 -30.00   52
 21  \w     78.00 104.00   0.50    0.40    --  107.75-125.00 -30.00   52
 22  \w     40.00 109.00   0.50    0.40    --  107.75 -99.00-180.00  138
 23  \w     51.00  98.00   0.50    0.40    --  107.75 -99.00 120.00   94
 24  \w    136.00 177.00   0.50    0.40    --  107.75 125.00  60.00   82
 25  \w     59.00 109.00   0.50    0.40    --  107.75 -99.00   0.00  100
 26  \w     35.00  82.00   0.50    0.40    --  107.75 -99.00 150.00   94
 27  \w     86.00 120.00   0.50    0.40    --  107.75 -37.00-150.00   68
 28  \w     95.00 169.00   0.50    0.40    --  107.75  19.00 -30.00  148
 29  \w     35.00  72.00   0.50    0.40    --  107.75 -37.00-150.00   74
 30  \w     74.00 115.00   0.50    0.40    --  107.75 -37.00-180.00   82
 31  \w     41.00  68.00   0.50    0.40    --  107.75-125.00-150.00   54
 32  \w     85.00 178.00   0.50    0.40    --  107.75  77.00 -30.00  186
 33  \w     39.00  65.00   0.50    0.40    --  107.75-125.00-180.00   52
 34  \w     92.00 117.00   0.50    0.40    --  107.75-125.00-180.00   50
 35  \w    112.00 137.00   0.50    0.40    --  107.75  19.00-150.00   50
 36  \w    143.00 174.00   0.50    0.40    --  107.75  19.00-150.00   62
 37  \w     37.00 107.00   0.50    0.40    --  107.75-125.00  90.00  140
 38  \w     37.00 109.00   0.50    0.40    --  107.75 -99.00-120.00  144
 39  \w     94.00 177.00   0.50    0.40    --  107.75 125.00 150.00  166
 40  \w    101.00 126.00   0.50    0.40    --  107.75 125.00  60.00   50
;
_diffrn_measurement_device 'four-circle diffractometer'
_diffrn_measurement_device_type 'XtaLAB Synergy, Dualflex, HyPix'
_diffrn_measurement_method '\w scans'
_diffrn_orient_matrix_type 'CrysAlisPro convention (1999,Acta A55,543-557)'
_diffrn_orient_matrix_UB_11 -0.0638334000
_diffrn_orient_matrix_UB_12 0.0488676000
_diffrn_orient_matrix_UB_13 -0.0495285000
_diffrn_orient_matrix_UB_21 0.0948053000
_diffrn_orient_matrix_UB_22 0.1007501000
_diffrn_orient_matrix_UB_23 0.0192327000
_diffrn_orient_matrix_UB_31 0.0526512000
_diffrn_orient_matrix_UB_32 -0.0494990000
_diffrn_orient_matrix_UB_33 -0.0476320000
_diffrn_radiation_monochromator mirror
_diffrn_radiation_probe x-ray
_diffrn_radiation_type CuK\a
_diffrn_radiation_wavelength 1.54184
_diffrn_reflns_av_R_equivalents 0.0823
_diffrn_reflns_av_unetI/netI 0.0560
_diffrn_reflns_Laue_measured_fraction_full 0.998
_diffrn_reflns_Laue_measured_fraction_max 0.958
_diffrn_reflns_limit_h_max 16
_diffrn_reflns_limit_h_min -15
_diffrn_reflns_limit_k_max 16
_diffrn_reflns_limit_k_min -16
_diffrn_reflns_limit_l_max 27
_diffrn_reflns_limit_l_min -28
_diffrn_reflns_number 43711
_diffrn_reflns_point_group_measured_fraction_full 0.998
_diffrn_reflns_point_group_measured_fraction_max 0.958
_diffrn_reflns_theta_full 67.684
_diffrn_reflns_theta_max 77.584
_diffrn_reflns_theta_min 3.512
_diffrn_source 'micro-focus sealed X-ray tube'
_diffrn_source_type 'PhotonJet (Cu) X-ray Source'
_exptl_absorpt_coefficient_mu 5.135
_exptl_absorpt_correction_T_max 1.00000
_exptl_absorpt_correction_T_min 0.20457
_exptl_absorpt_correction_type multi-scan
_exptl_absorpt_process_details
;
CrysAlisPro 1.171.39.46 (Rigaku Oxford Diffraction, 2018)
Empirical absorption correction using spherical harmonics,
 implemented in SCALE3 ABSPACK scaling algorithm.
;
_exptl_crystal_colour 'orangish red'
_exptl_crystal_colour_modifier orangish
_exptl_crystal_colour_primary red
_exptl_crystal_density_diffrn 1.418
_exptl_crystal_description plate
_exptl_crystal_F_000 1556
_exptl_crystal_size_max 0.4
_exptl_crystal_size_mid 0.3
_exptl_crystal_size_min 0.1
_refine_diff_density_max 3.672
_refine_diff_density_min -3.380
_refine_diff_density_rms 0.192
_refine_ls_extinction_method none
_refine_ls_goodness_of_fit_ref 1.046
_refine_ls_hydrogen_treatment constr
_refine_ls_matrix_type full
_refine_ls_number_parameters 865
_refine_ls_number_reflns 14760
_refine_ls_number_restraints 0
_refine_ls_restrained_S_all 1.046
_refine_ls_R_factor_all 0.0758
_refine_ls_R_factor_gt 0.0680
_refine_ls_shift/su_max 0.001
_refine_ls_shift/su_mean 0.000
_refine_ls_structure_factor_coef Fsqd
_refine_ls_weighting_details 'w=1/[\s^2^(Fo^2^)+(0.0797P)^2^+38.3350P] where P=(Fo^2^+2Fc^2^)/3'
_refine_ls_weighting_scheme calc
_refine_ls_wR_factor_gt 0.1716
_refine_ls_wR_factor_ref 0.1825
_reflns_Friedel_coverage 0.000
_reflns_number_gt 13895
_reflns_number_total 14760
_reflns_threshold_expression 'I > 2\s(I)'
_cod_data_source_file d1py00404b2.cif
_cod_data_source_block lqq-20180712-1_sq
_cod_depositor_comments 'Adding full bibliography for 1562624.cif.'
_cod_database_code 1562624
_shelx_shelxl_version_number 2014/7
_shelx_space_group_comment
;
The symmetry employed for this shelxl refinement is uniquely defined
by the following loop, which should always be used as a source of
symmetry information in preference to the above space-group names.
They are only intended as comments.
;
_shelx_estimated_absorpt_t_max 0.628
_shelx_estimated_absorpt_t_min 0.233
_reflns_odcompleteness_completeness 99.82
_reflns_odcompleteness_iscentric 1
_reflns_odcompleteness_theta 66.97
_olex2_refinement_description
;
1. Fixed Uiso
 At 1.2 times of:
  All C(H) groups, All C(H,H) groups
2.a Ternary CH refined with riding coordinates:
 C019(H019)
2.b Secondary CH2 refined with riding coordinates:
 C02P(H02I,H02K)
2.c Aromatic/amide H refined with riding coordinates:
 C00E(H00E), C00J(H00J), C00M(H00M), C00N(H00N), C00O(H00O), C00Q(H00Q),
 C00U(H00U), C00V(H00V), C00W(H00W), C00X(H00X), C00Z(H00Z), C011(H011),
 C013(H013), C015(H015), C016(H016), C01A(H01A), C01B(H01B), C01C(H01C),
 C01F(H01F), C01G(H01G), C01H(H01H), C01I(H01I), C01J(H01J), C01K(H01K),
 C01L(H01L), C01N(H01N), C01O(H01O), C01P(H01P), C01Q(H01Q), C01R(H01R),
 C01S(H01S), C01T(H01T), C01U(H01U), C01V(H01V), C01W(H01W), C01X(H01X),
 C01Y(H01Y), C01Z(H01Z), C021(H021), C022(H022), C023(H023), C024(H024),
 C025(H025), C026(H026), C027(H027), C028(H028), C029(H029), C02A(H02A),
 C02B(H02B), C02C(H02C), C02D(H02D), C02E(H02E), C02F(H02F), C02G(H02G),
 C02H(H02H), C02J(H02J), C02L(H02L), C02M(H02M), C02N(H02N)
;
_olex2_submission_special_instructions 'No special instructions were received'
_oxdiff_exptl_absorpt_empirical_details
;
Empirical correction (ABSPACK) includes:
- Absorption correction using spherical harmonics
- Frame scaling
;
_oxdiff_exptl_absorpt_empirical_full_max 2.748
_oxdiff_exptl_absorpt_empirical_full_min 0.427

loop_
_space_group_symop_operation_xyz
'x, y, z'
'-x, -y, -z'

loop_
_atom_site_label
_atom_site_type_symbol
_atom_site_fract_x
_atom_site_fract_y
_atom_site_fract_z
_atom_site_U_iso_or_equiv
_atom_site_adp_type
_atom_site_occupancy
_atom_site_site_symmetry_order
_atom_site_calc_flag
_atom_site_refinement_flags_posn
_atom_site_refinement_flags_adp
_atom_site_refinement_flags_occupancy
_atom_site_disorder_assembly
_atom_site_disorder_group
Os01 Os 0.32099(2) 0.50450(2) 0.75303(2) 0.02039(10) Uani 1 1 d . . . . .
P002 P 0.17721(12) 0.59597(12) 0.76021(7) 0.0219(3) Uani 1 1 d . . . . .
P003 P 0.16539(13) 0.24334(12) 0.85094(8) 0.0242(3) Uani 1 1 d . . . . .
P04 P 0.47346(13) 0.42347(12) 0.76088(8) 0.0238(3) Uani 1 1 d . . . . .
Cl05 Cl 0.8340(2) -0.23020(18) 0.78294(14) 0.0645(7) Uani 1 1 d . . . . .
Cl06 Cl 1.0178(3) -0.1221(3) 0.88953(16) 0.0850(9) Uani 1 1 d . . . . .
F007 F 0.7820(5) 0.0064(4) 0.9302(2) 0.0515(12) Uani 1 1 d . . . . .
F008 F 0.6804(4) 0.1238(4) 0.9081(2) 0.0488(12) Uani 1 1 d . . . . .
F009 F 0.7386(5) 0.0378(4) 0.8327(2) 0.0546(13) Uani 1 1 d . . . . .
O00A O 0.5522(5) 1.1066(4) 0.5612(3) 0.0453(14) Uani 1 1 d . . . . .
O00B O -0.2221(5) 0.1929(5) 0.5085(3) 0.0499(15) Uani 1 1 d . . . . .
O00C O 0.7069(5) 1.1405(4) 0.6315(3) 0.0481(15) Uani 1 1 d . . . . .
O00D O -0.2280(5) 0.3542(5) 0.5027(3) 0.0483(14) Uani 1 1 d . . . . .
C00E C 0.2225(5) 0.3672(4) 0.7662(3) 0.0209(11) Uani 1 1 d . . . . .
H00E H 0.1732 0.3167 0.7330 0.025 Uiso 1 1 calc R . . . .
N00F N 0.6151(5) 1.0845(5) 0.6045(3) 0.0343(13) Uani 1 1 d . . . . .
F00G F 0.6045(6) -0.0492(5) 0.8697(3) 0.089(2) Uani 1 1 d . . . . .
C00H C 0.0925(5) 0.1335(5) 0.7869(3) 0.0240(12) Uani 1 1 d . . . . .
C00I C 0.4307(5) 0.6544(5) 0.7871(3) 0.0225(12) Uani 1 1 d . . . . .
C00J C 0.6605(6) 0.5636(5) 0.8481(3) 0.0316(14) Uani 1 1 d . . . . .
H00J H 0.6655 0.6004 0.8167 0.038 Uiso 1 1 calc R . . . .
C00K C 0.1255(5) 0.6655(5) 0.6976(3) 0.0245(12) Uani 1 1 d . . . . .
C00L C 0.2673(6) 0.2034(5) 0.9040(3) 0.0262(13) Uani 1 1 d . . . . .
C00M C 0.3868(5) 0.6212(5) 0.6498(3) 0.0240(12) Uani 1 1 d . . . . .
H00M H 0.3795 0.6143 0.6076 0.029 Uiso 1 1 calc R . . . .
C00N C 0.0145(6) 0.6460(5) 0.6697(3) 0.0282(13) Uani 1 1 d . . . . .
H00N H -0.0352 0.6000 0.6830 0.034 Uiso 1 1 calc R . . . .
C00O C 0.4449(5) 0.8251(5) 0.6096(3) 0.0283(13) Uani 1 1 d . . . . .
H00O H 0.3823 0.7746 0.5852 0.034 Uiso 1 1 calc R . . . .
C00P C 0.2181(5) 0.7034(5) 0.8304(3) 0.0257(13) Uani 1 1 d . . . . .
C00Q C 0.4691(5) 0.6871(5) 0.8528(3) 0.0226(12) Uani 1 1 d . . . . .
H00Q H 0.5167 0.7531 0.8720 0.027 Uiso 1 1 calc R . . . .
N00R N -0.1783(5) 0.2885(5) 0.5196(3) 0.0363(14) Uani 1 1 d . . . . .
C00S C 0.3338(5) 0.5401(5) 0.6697(3) 0.0245(13) Uani 1 1 d . . . . .
C00T C 0.5784(5) 0.4739(5) 0.8364(3) 0.0274(13) Uani 1 1 d . . . . .
C00U C 0.3091(5) 0.4408(4) 0.8740(3) 0.0190(11) Uani 1 1 d . . . . .
H00U H 0.3248 0.4408 0.9160 0.023 Uiso 1 1 calc R . . . .
C00V C 0.6370(6) 0.9715(5) 0.6803(3) 0.0297(14) Uani 1 1 d . . . . .
H00V H 0.7024 1.0200 0.7028 0.036 Uiso 1 1 calc R . . . .
C00W C 0.2894(6) 0.8610(5) 0.9393(3) 0.0315(15) Uani 1 1 d . . . . .
H00W H 0.3124 0.9137 0.9754 0.038 Uiso 1 1 calc R . . . .
C00X C 0.4716(5) 0.7300(5) 0.7547(3) 0.0254(13) Uani 1 1 d . . . . .
H00X H 0.5151 0.7950 0.7788 0.030 Uiso 1 1 calc R . . . .
C00Y C 0.5003(5) 0.8082(5) 0.6667(3) 0.0246(13) Uani 1 1 d . . . . .
C00Z C 0.5672(6) 0.4228(6) 0.8847(4) 0.0358(16) Uani 1 1 d . . . . .
H00Z H 0.5095 0.3638 0.8783 0.043 Uiso 1 1 calc R . . . .
C010 C -0.0624(6) 0.3247(6) 0.5518(3) 0.0314(14) Uani 1 1 d . . . . .
C011 C 0.3481(6) 0.2124(5) 0.7174(3) 0.0306(14) Uani 1 1 d . . . . .
H011 H 0.2920 0.2416 0.6997 0.037 Uiso 1 1 calc R . . . .
C012 C 0.5765(5) 0.9873(5) 0.6251(3) 0.0282(14) Uani 1 1 d . . . . .
C013 C 0.5980(5) 0.8822(5) 0.7011(3) 0.0271(13) Uani 1 1 d . . . . .
H013 H 0.6370 0.8709 0.7384 0.032 Uiso 1 1 calc R . . . .
C014 C 0.5479(5) 0.4410(5) 0.7019(3) 0.0278(13) Uani 1 1 d . . . . .
C015 C 0.1989(6) 0.7342(5) 0.6782(3) 0.0268(13) Uani 1 1 d . . . . .
H015 H 0.2733 0.7476 0.6972 0.032 Uiso 1 1 calc R . . . .
C016 C 0.3315(7) 0.1010(6) 0.7080(4) 0.0390(17) Uani 1 1 d . . . . .
H016 H 0.2645 0.0567 0.6844 0.047 Uiso 1 1 calc R . . . .
C017 C 0.4481(5) 0.2786(5) 0.7531(3) 0.0267(13) Uani 1 1 d . . . . .
C018 C 0.4541(5) 0.7178(5) 0.6915(3) 0.0251(13) Uani 1 1 d . . . . .
C019 C 0.2722(6) 0.4303(5) 0.6516(3) 0.0273(14) Uani 1 1 d . . . . .
H019 H 0.3154 0.3808 0.6408 0.033 Uiso 1 1 calc R . . . .
C01A C 0.6010(5) 0.5436(6) 0.6988(3) 0.0302(14) Uani 1 1 d . . . . .
H01A H 0.5954 0.6025 0.7252 0.036 Uiso 1 1 calc R . . . .
C01B C 0.4437(6) 0.1640(5) 0.9258(4) 0.0342(15) Uani 1 1 d . . . . .
H01B H 0.5063 0.1570 0.9141 0.041 Uiso 1 1 calc R . . . .
C01C C 0.0034(5) 0.1461(6) 0.7438(4) 0.0326(15) Uani 1 1 d . . . . .
H01C H -0.0159 0.2106 0.7475 0.039 Uiso 1 1 calc R . . . .
C01D C 0.2346(5) 0.3552(5) 0.8271(3) 0.0217(12) Uani 1 1 d . . . . .
C01E C 0.1583(6) 0.3971(5) 0.6148(3) 0.0265(13) Uani 1 1 d . . . . .
C01F C 0.2487(6) 0.7567(5) 0.9412(3) 0.0274(13) Uani 1 1 d . . . . .
H01F H 0.2436 0.7391 0.9786 0.033 Uiso 1 1 calc R . . . .
C01G C 0.1199(6) 0.0359(5) 0.7825(3) 0.0317(15) Uani 1 1 d . . . . .
H01G H 0.1793 0.0272 0.8115 0.038 Uiso 1 1 calc R . . . .
C01H C -0.0103(6) 0.4307(6) 0.5585(3) 0.0322(15) Uani 1 1 d . . . . .
H01H H -0.0489 0.4773 0.5427 0.039 Uiso 1 1 calc R . . . .
C01I C 0.3608(5) 0.1911(5) 0.8857(3) 0.0295(14) Uani 1 1 d . . . . .
H01I H 0.3669 0.2010 0.8470 0.035 Uiso 1 1 calc R . . . .
C01J C 0.2601(6) 0.8084(5) 0.8287(3) 0.0311(14) Uani 1 1 d . . . . .
H01J H 0.2644 0.8266 0.7913 0.037 Uiso 1 1 calc R . . . .
C01K C 0.5548(6) 0.3548(6) 0.6603(3) 0.0319(15) Uani 1 1 d . . . . .
H01K H 0.5195 0.2863 0.6610 0.038 Uiso 1 1 calc R . . . .
C01L C 0.2580(6) 0.1854(5) 0.9621(3) 0.0352(16) Uani 1 1 d . . . . .
H01L H 0.1960 0.1926 0.9743 0.042 Uiso 1 1 calc R . . . .
C01M C 0.0674(5) 0.2815(5) 0.8886(3) 0.0279(14) Uani 1 1 d . . . . .
C01N C 0.2956(6) 0.8865(5) 0.8833(3) 0.0322(15) Uani 1 1 d . . . . .
H01N H 0.3240 0.9566 0.8820 0.039 Uiso 1 1 calc R . . . .
C01O C 0.0998(6) 0.4659(5) 0.5888(3) 0.0288(14) Uani 1 1 d . . . . .
H01O H 0.1358 0.5361 0.5922 0.035 Uiso 1 1 calc R . . . .
C01P C 0.2150(5) 0.6775(5) 0.8873(3) 0.0301(14) Uani 1 1 d . . . . .
H01P H 0.1903 0.6070 0.8893 0.036 Uiso 1 1 calc R . . . .
C01Q C 0.7367(6) 0.6013(6) 0.9056(4) 0.0387(17) Uani 1 1 d . . . . .
H01Q H 0.7935 0.6611 0.9119 0.046 Uiso 1 1 calc R . . . .
C01R C 0.1623(6) 0.7835(6) 0.6304(3) 0.0322(15) Uani 1 1 d . . . . .
H01R H 0.2123 0.8302 0.6178 0.039 Uiso 1 1 calc R . . . .
C01S C 0.4324(5) 0.6163(5) 0.8867(3) 0.0248(13) Uani 1 1 d . . . . .
H01S H 0.4571 0.6299 0.9296 0.030 Uiso 1 1 calc R . . . .
C01T C 0.0071(6) 0.2083(6) 0.9146(4) 0.0376(16) Uani 1 1 d . . . . .
H01T H 0.0158 0.1393 0.9113 0.045 Uiso 1 1 calc R . . . .
C01U C -0.0079(6) 0.2533(5) 0.5732(3) 0.0304(14) Uani 1 1 d . . . . .
H01U H -0.0439 0.1822 0.5668 0.036 Uiso 1 1 calc R . . . .
C01V C -0.0225(6) 0.6955(6) 0.6216(3) 0.0344(15) Uani 1 1 d . . . . .
H01V H -0.0970 0.6829 0.6031 0.041 Uiso 1 1 calc R . . . .
C01W C -0.0204(6) 0.4143(6) 0.9229(4) 0.0391(17) Uani 1 1 d . . . . .
H01W H -0.0305 0.4827 0.9254 0.047 Uiso 1 1 calc R . . . .
C01X C 0.1028(6) 0.2893(5) 0.6046(3) 0.0306(14) Uani 1 1 d . . . . .
H01X H 0.1408 0.2414 0.6191 0.037 Uiso 1 1 calc R . . . .
C01Y C 0.5328(6) 0.2328(6) 0.7783(3) 0.0316(14) Uani 1 1 d . . . . .
H01Y H 0.6005 0.2761 0.8017 0.038 Uiso 1 1 calc R . . . .
C01Z C 0.4146(7) 0.0584(6) 0.7339(4) 0.0407(18) Uani 1 1 d . . . . .
H01Z H 0.4032 -0.0150 0.7283 0.049 Uiso 1 1 calc R . . . .
C021 C -0.0002(5) 0.4199(4) 0.7204(3) 0.0236(12) Uani 1 1 d . . . . .
H021 H 0.0410 0.3919 0.6966 0.028 Uiso 1 1 calc R . . . .
C022 C 0.6437(7) 0.4612(6) 0.9430(3) 0.0374(16) Uani 1 1 d . . . . .
H022 H 0.6371 0.4261 0.9749 0.045 Uiso 1 1 calc R . . . .
C023 C 0.4341(7) 0.1470(5) 0.9833(4) 0.0387(17) Uani 1 1 d . . . . .
H023 H 0.4902 0.1289 1.0100 0.046 Uiso 1 1 calc R . . . .
C024 C -0.1053(6) 0.3652(6) 0.7147(4) 0.0360(16) Uani 1 1 d . . . . .
H024 H -0.1356 0.3012 0.6859 0.043 Uiso 1 1 calc R . . . .
C025 C -0.0298(6) -0.0354(6) 0.6907(4) 0.0382(17) Uani 1 1 d . . . . .
H025 H -0.0708 -0.0921 0.6584 0.046 Uiso 1 1 calc R . . . .
C026 C 0.3411(7) 0.1570(6) 1.0009(4) 0.0407(18) Uani 1 1 d . . . . .
H026 H 0.3346 0.1444 1.0392 0.049 Uiso 1 1 calc R . . . .
C027 C 0.0575(6) -0.0478(5) 0.7343(4) 0.0380(17) Uani 1 1 d . . . . .
H027 H 0.0747 -0.1134 0.7313 0.046 Uiso 1 1 calc R . . . .
C028 C -0.0565(6) 0.0622(5) 0.6952(4) 0.0353(16) Uani 1 1 d . . . . .
H028 H -0.1148 0.0710 0.6655 0.042 Uiso 1 1 calc R . . . .
C029 C 0.0532(6) 0.3834(6) 0.8929(3) 0.0321(14) Uani 1 1 d . . . . .
H029 H 0.0932 0.4314 0.8756 0.039 Uiso 1 1 calc R . . . .
C02A C 0.4814(6) 0.9148(5) 0.5891(3) 0.0287(14) Uani 1 1 d . . . . .
H02A H 0.4431 0.9266 0.5518 0.034 Uiso 1 1 calc R . . . .
C02B C 0.5154(7) 0.1234(6) 0.7683(4) 0.0384(17) Uani 1 1 d . . . . .
H02B H 0.5716 0.0934 0.7848 0.046 Uiso 1 1 calc R . . . .
C02C C -0.0176(6) 0.5590(6) 0.7978(3) 0.0323(15) Uani 1 1 d . . . . .
H02C H 0.0104 0.6247 0.8252 0.039 Uiso 1 1 calc R . . . .
C02D C -0.1666(6) 0.4037(7) 0.7508(4) 0.0397(17) Uani 1 1 d . . . . .
H02D H -0.2367 0.3650 0.7474 0.048 Uiso 1 1 calc R . . . .
C02E C -0.0651(7) 0.2401(7) 0.9450(4) 0.0431(18) Uani 1 1 d . . . . .
H02E H -0.1047 0.1927 0.9628 0.052 Uiso 1 1 calc R . . . .
C02F C 0.7278(7) 0.5494(7) 0.9539(4) 0.0431(19) Uani 1 1 d . . . . .
H02F H 0.7781 0.5742 0.9927 0.052 Uiso 1 1 calc R . . . .
C02G C 0.6609(7) 0.5575(6) 0.6570(4) 0.0390(17) Uani 1 1 d . . . . .
H02G H 0.6976 0.6256 0.6564 0.047 Uiso 1 1 calc R . . . .
C02H C 0.0514(6) 0.7633(6) 0.6014(3) 0.0341(15) Uani 1 1 d . . . . .
H02H H 0.0269 0.7950 0.5688 0.041 Uiso 1 1 calc R . . . .
C02I C 0.0453(5) 0.5202(5) 0.7632(3) 0.0258(13) Uani 1 1 d . . . . .
C02J C -0.1220(5) 0.5010(7) 0.7922(4) 0.0374(17) Uani 1 1 d . . . . .
H02J H -0.1630 0.5276 0.8165 0.045 Uiso 1 1 calc R . . . .
C02K C 0.3535(5) 0.5201(6) 0.8512(3) 0.0260(13) Uani 1 1 d . . . . .
C02L C 0.6673(7) 0.4707(7) 0.6155(4) 0.0455(19) Uani 1 1 d . . . . .
H02L H 0.7070 0.4804 0.5869 0.055 Uiso 1 1 calc R . . . .
C02M C 0.6139(7) 0.3701(7) 0.6176(4) 0.0440(19) Uani 1 1 d . . . . .
H02M H 0.6175 0.3116 0.5900 0.053 Uiso 1 1 calc R . . . .
C02N C -0.0787(7) 0.3428(7) 0.9490(4) 0.0434(19) Uani 1 1 d . . . . .
H02N H -0.1275 0.3638 0.9695 0.052 Uiso 1 1 calc R . . . .
C02P C 0.8970(9) -0.1122(9) 0.8411(5) 0.060(3) Uani 1 1 d . . . . .
H02I H 0.9122 -0.0525 0.8215 0.072 Uiso 1 1 calc R . . . .
H02K H 0.8473 -0.0988 0.8654 0.072 Uiso 1 1 calc R . . . .
B02Q B 0.7002(9) 0.0277(8) 0.8854(5) 0.049(2) Uani 1 1 d . . . . .

loop_
_atom_site_aniso_label
_atom_site_aniso_U_11
_atom_site_aniso_U_22
_atom_site_aniso_U_33
_atom_site_aniso_U_23
_atom_site_aniso_U_13
_atom_site_aniso_U_12
Os01 0.01808(15) 0.01200(14) 0.02784(16) -0.00032(10) 0.00592(10) 0.00052(9)
P002 0.0198(7) 0.0134(7) 0.0300(8) 0.0008(6) 0.0060(6) 0.0025(5)
P003 0.0231(8) 0.0131(7) 0.0332(8) 0.0013(6) 0.0081(6) 0.0001(6)
P04 0.0205(7) 0.0169(7) 0.0306(8) 0.0001(6) 0.0055(6) 0.0025(6)
Cl05 0.0512(13) 0.0378(11) 0.0984(19) 0.0170(11) 0.0139(12) 0.0034(9)
Cl06 0.0620(17) 0.103(2) 0.086(2) 0.0183(18) 0.0035(15) 0.0328(16)
F007 0.068(3) 0.041(3) 0.045(3) 0.014(2) 0.008(2) 0.016(2)
F008 0.043(3) 0.048(3) 0.051(3) -0.002(2) 0.011(2) 0.014(2)
F009 0.076(4) 0.058(3) 0.037(2) 0.007(2) 0.015(2) 0.036(3)
O00A 0.053(3) 0.034(3) 0.039(3) 0.014(2) 0.001(3) -0.001(2)
O00B 0.034(3) 0.051(4) 0.048(3) 0.010(3) -0.001(2) -0.014(3)
O00C 0.038(3) 0.034(3) 0.057(3) 0.018(3) 0.000(3) -0.014(2)
O00D 0.035(3) 0.057(4) 0.045(3) -0.001(3) 0.000(2) 0.013(3)
C00E 0.017(3) 0.010(2) 0.033(3) 0.004(2) 0.006(2) 0.001(2)
N00F 0.041(3) 0.026(3) 0.034(3) 0.007(2) 0.010(3) 0.002(3)
F00G 0.090(5) 0.055(4) 0.082(4) 0.024(3) -0.015(4) -0.033(3)
C00H 0.021(3) 0.012(3) 0.035(3) 0.001(2) 0.009(3) -0.005(2)
C00I 0.016(3) 0.014(3) 0.032(3) -0.002(2) 0.005(2) -0.003(2)
C00J 0.035(4) 0.022(3) 0.040(4) 0.004(3) 0.013(3) 0.008(3)
C00K 0.027(3) 0.017(3) 0.028(3) 0.000(2) 0.005(2) 0.009(2)
C00L 0.030(3) 0.013(3) 0.031(3) 0.003(2) 0.004(3) 0.002(2)
C00M 0.019(3) 0.023(3) 0.031(3) 0.009(2) 0.009(2) 0.004(2)
C00N 0.031(3) 0.018(3) 0.032(3) 0.001(2) 0.002(3) 0.005(3)
C00O 0.024(3) 0.023(3) 0.032(3) 0.000(3) 0.006(3) 0.000(2)
C00P 0.031(3) 0.012(3) 0.033(3) 0.002(2) 0.007(3) 0.007(2)
C00Q 0.011(3) 0.021(3) 0.031(3) 0.000(2) 0.004(2) -0.001(2)
N00R 0.024(3) 0.043(4) 0.033(3) -0.003(3) 0.005(2) -0.001(3)
C00S 0.028(3) 0.012(3) 0.033(3) -0.001(2) 0.017(3) -0.001(2)
C00T 0.025(3) 0.021(3) 0.034(3) -0.003(2) 0.007(3) 0.007(2)
C00U 0.020(3) 0.013(3) 0.025(3) 0.005(2) 0.013(2) -0.004(2)
C00V 0.025(3) 0.024(3) 0.035(4) 0.003(3) 0.005(3) 0.001(3)
C00W 0.036(4) 0.025(3) 0.029(3) -0.005(3) 0.004(3) 0.011(3)
C00X 0.024(3) 0.013(3) 0.032(3) -0.003(2) 0.007(3) -0.003(2)
C00Y 0.021(3) 0.019(3) 0.030(3) 0.002(2) 0.010(2) -0.003(2)
C00Z 0.033(4) 0.033(4) 0.040(4) 0.003(3) 0.010(3) 0.011(3)
C010 0.029(3) 0.034(4) 0.026(3) 0.001(3) 0.002(3) 0.006(3)
C011 0.031(3) 0.021(3) 0.044(4) 0.004(3) 0.018(3) 0.010(3)
C012 0.026(3) 0.022(3) 0.036(3) 0.005(3) 0.015(3) 0.000(3)
C013 0.023(3) 0.023(3) 0.032(3) 0.006(3) 0.005(3) 0.003(2)
C014 0.017(3) 0.029(3) 0.034(3) 0.000(3) 0.007(3) 0.006(2)
C015 0.030(3) 0.017(3) 0.032(3) 0.000(2) 0.007(3) 0.008(2)
C016 0.040(4) 0.024(4) 0.051(4) -0.002(3) 0.016(3) 0.007(3)
C017 0.025(3) 0.020(3) 0.037(3) 0.006(3) 0.011(3) 0.008(2)
C018 0.020(3) 0.019(3) 0.035(3) 0.001(2) 0.007(3) 0.005(2)
C019 0.042(4) 0.016(3) 0.021(3) 0.002(2) 0.011(3) 0.001(3)
C01A 0.020(3) 0.028(3) 0.037(4) -0.001(3) 0.007(3) 0.002(3)
C01B 0.031(4) 0.021(3) 0.047(4) 0.006(3) 0.005(3) 0.004(3)
C01C 0.021(3) 0.024(3) 0.046(4) 0.001(3) 0.005(3) 0.002(3)
C01D 0.021(3) 0.013(3) 0.033(3) 0.005(2) 0.010(2) 0.006(2)
C01E 0.031(3) 0.017(3) 0.029(3) -0.001(2) 0.007(3) 0.006(3)
C01F 0.030(3) 0.023(3) 0.028(3) -0.001(2) 0.009(3) 0.009(3)
C01G 0.027(3) 0.020(3) 0.043(4) 0.002(3) 0.004(3) 0.004(3)
C01H 0.037(4) 0.033(4) 0.024(3) 0.005(3) 0.005(3) 0.008(3)
C01I 0.026(3) 0.018(3) 0.042(4) 0.007(3) 0.007(3) 0.002(2)
C01J 0.033(4) 0.021(3) 0.034(3) 0.006(3) 0.004(3) 0.001(3)
C01K 0.024(3) 0.029(4) 0.038(4) 0.000(3) 0.009(3) 0.003(3)
C01L 0.039(4) 0.022(3) 0.038(4) 0.004(3) 0.009(3) -0.003(3)
C01M 0.022(3) 0.022(3) 0.037(3) 0.002(3) 0.013(3) -0.006(2)
C01N 0.037(4) 0.015(3) 0.040(4) 0.000(3) 0.007(3) 0.007(3)
C01O 0.033(3) 0.021(3) 0.028(3) 0.002(2) 0.006(3) 0.001(3)
C01P 0.024(3) 0.023(3) 0.040(4) 0.002(3) 0.009(3) 0.002(3)
C01Q 0.030(4) 0.033(4) 0.045(4) -0.006(3) 0.006(3) 0.004(3)
C01R 0.044(4) 0.025(3) 0.036(4) 0.008(3) 0.015(3) 0.019(3)
C01S 0.028(3) 0.015(3) 0.029(3) -0.003(2) 0.007(3) 0.005(2)
C01T 0.036(4) 0.024(3) 0.049(4) 0.001(3) 0.014(3) 0.003(3)
C01U 0.026(3) 0.024(3) 0.033(3) 0.002(3) 0.004(3) -0.005(3)
C01V 0.034(4) 0.026(3) 0.037(4) -0.002(3) 0.002(3) 0.009(3)
C01W 0.037(4) 0.034(4) 0.048(4) 0.004(3) 0.016(3) 0.011(3)
C01X 0.028(3) 0.020(3) 0.036(4) 0.003(3) 0.000(3) -0.001(3)
C01Y 0.033(4) 0.029(3) 0.037(4) 0.004(3) 0.015(3) 0.014(3)
C01Z 0.053(5) 0.018(3) 0.054(5) 0.005(3) 0.019(4) 0.014(3)
C021 0.020(3) 0.006(2) 0.041(4) 0.002(2) 0.007(3) -0.001(2)
C022 0.043(4) 0.043(4) 0.029(3) 0.005(3) 0.009(3) 0.020(3)
C023 0.040(4) 0.017(3) 0.045(4) 0.001(3) -0.006(3) 0.002(3)
C024 0.019(3) 0.028(4) 0.056(5) 0.007(3) 0.002(3) 0.006(3)
C025 0.035(4) 0.024(3) 0.045(4) -0.005(3) 0.005(3) 0.000(3)
C026 0.048(5) 0.026(4) 0.035(4) 0.005(3) -0.001(3) -0.004(3)
C027 0.039(4) 0.015(3) 0.055(5) -0.001(3) 0.009(3) 0.006(3)
C028 0.030(4) 0.020(3) 0.046(4) -0.002(3) 0.001(3) 0.001(3)
C029 0.030(3) 0.026(3) 0.040(4) 0.004(3) 0.011(3) 0.007(3)
C02A 0.029(3) 0.025(3) 0.028(3) 0.005(3) 0.006(3) 0.001(3)
C02B 0.049(5) 0.028(4) 0.044(4) 0.008(3) 0.017(4) 0.019(3)
C02C 0.027(3) 0.032(4) 0.039(4) 0.000(3) 0.010(3) 0.014(3)
C02D 0.016(3) 0.042(4) 0.058(5) 0.018(4) 0.005(3) 0.001(3)
C02E 0.034(4) 0.043(4) 0.050(5) 0.008(4) 0.019(4) -0.001(3)
C02F 0.034(4) 0.048(5) 0.038(4) -0.006(3) -0.001(3) 0.013(3)
C02G 0.038(4) 0.033(4) 0.052(5) 0.007(3) 0.025(4) 0.008(3)
C02H 0.042(4) 0.030(4) 0.032(3) 0.004(3) 0.009(3) 0.015(3)
C02I 0.022(3) 0.016(3) 0.035(3) 0.002(2) 0.002(3) 0.008(2)
C02J 0.011(3) 0.050(5) 0.053(4) 0.006(4) 0.012(3) 0.014(3)
C02K 0.022(3) 0.036(4) 0.016(3) -0.009(2) 0.006(2) 0.008(3)
C02L 0.043(5) 0.047(5) 0.051(5) 0.004(4) 0.026(4) 0.010(4)
C02M 0.049(5) 0.037(4) 0.042(4) -0.008(3) 0.018(4) 0.008(4)
C02N 0.035(4) 0.042(4) 0.061(5) 0.009(4) 0.028(4) 0.013(3)
C02P 0.057(6) 0.059(6) 0.073(7) 0.014(5) 0.023(5) 0.026(5)
B02Q 0.060(6) 0.032(5) 0.038(5) 0.000(4) 0.000(4) -0.002(4)

loop_
_atom_type_symbol
_atom_type_description
_atom_type_scat_dispersion_real
_atom_type_scat_dispersion_imag
_atom_type_scat_source
C C 0.0181 0.0091 'International Tables Vol C Tables 4.2.6.8 and 6.1.1.4'
H H 0.0000 0.0000 'International Tables Vol C Tables 4.2.6.8 and 6.1.1.4'
B B 0.0090 0.0039 'International Tables Vol C Tables 4.2.6.8 and 6.1.1.4'
Cl Cl 0.3639 0.7018 'International Tables Vol C Tables 4.2.6.8 and 6.1.1.4'
F F 0.0727 0.0534 'International Tables Vol C Tables 4.2.6.8 and 6.1.1.4'
N N 0.0311 0.0180 'International Tables Vol C Tables 4.2.6.8 and 6.1.1.4'
O O 0.0492 0.0322 'International Tables Vol C Tables 4.2.6.8 and 6.1.1.4'
Os Os -4.9801 6.2216 'International Tables Vol C Tables 4.2.6.8 and 6.1.1.4'
P P 0.2955 0.4335 'International Tables Vol C Tables 4.2.6.8 and 6.1.1.4'

loop_
_geom_angle_atom_site_label_1
_geom_angle_atom_site_label_2
_geom_angle_atom_site_label_3
_geom_angle
_geom_angle_site_symmetry_1
_geom_angle_site_symmetry_3
_geom_angle_publ_flag
P04 Os01 P002 172.22(5) . . ?
C00E Os01 P002 89.22(16) . . ?
C00E Os01 P04 91.12(16) . . ?
C00E Os01 C019 88.2(2) . . ?
C00E Os01 C02K 74.1(3) . . ?
C00I Os01 P002 86.42(17) . . ?
C00I Os01 P04 89.60(17) . . ?
C00I Os01 C00E 151.5(3) . . ?
C00I Os01 C019 120.2(2) . . ?
C00I Os01 C02K 77.5(3) . . ?
C00S Os01 P002 94.73(18) . . ?
C00S Os01 P04 91.30(19) . . ?
C00S Os01 C00E 126.7(2) . . ?
C00S Os01 C00I 81.7(2) . . ?
C00S Os01 C019 39.0(2) . . ?
C00S Os01 C02K 159.1(3) . . ?
C019 Os01 P002 101.67(19) . . ?
C019 Os01 P04 86.11(19) . . ?
C02K Os01 P002 86.34(17) . . ?
C02K Os01 P04 86.28(17) . . ?
C02K Os01 C019 160.6(3) . . ?
C00K P002 Os01 119.8(2) . . ?
C00P P002 Os01 112.3(2) . . ?
C00P P002 C00K 102.1(3) . . ?
C02I P002 Os01 119.1(2) . . ?
C02I P002 C00K 97.9(3) . . ?
C02I P002 C00P 102.8(3) . . ?
C00L P003 C00H 109.8(3) . . ?
C00L P003 C01M 110.3(3) . . ?
C01D P003 C00H 112.7(3) . . ?
C01D P003 C00L 107.0(3) . . ?
C01D P003 C01M 109.6(3) . . ?
C01M P003 C00H 107.5(3) . . ?
C00T P04 Os01 112.9(2) . . ?
C014 P04 Os01 115.3(2) . . ?
C014 P04 C00T 105.4(3) . . ?
C017 P04 Os01 119.0(2) . . ?
C017 P04 C00T 102.3(3) . . ?
C017 P04 C014 100.0(3) . . ?
C01D C00E Os01 116.8(4) . . ?
O00A N00F C012 118.0(6) . . ?
O00C N00F O00A 123.5(6) . . ?
O00C N00F C012 118.6(6) . . ?
C01C C00H P003 118.2(5) . . ?
C01C C00H C01G 120.4(6) . . ?
C01G C00H P003 121.3(5) . . ?
C00Q C00I Os01 115.6(4) . . ?
C00X C00I Os01 129.9(5) . . ?
C00X C00I C00Q 114.5(5) . . ?
C00T C00J C01Q 121.7(7) . . ?
C00N C00K P002 120.5(5) . . ?
C015 C00K P002 119.5(5) . . ?
C015 C00K C00N 120.0(6) . . ?
C01I C00L P003 117.1(5) . . ?
C01I C00L C01L 119.6(7) . . ?
C01L C00L P003 123.3(6) . . ?
C00S C00M C018 122.4(6) . . ?
C00K C00N C01V 119.8(7) . . ?
C02A C00O C00Y 121.2(6) . . ?
C01J C00P P002 121.4(5) . . ?
C01J C00P C01P 119.1(6) . . ?
C01P C00P P002 119.3(5) . . ?
C01S C00Q C00I 116.9(5) . . ?
O00B N00R O00D 122.6(6) . . ?
O00B N00R C010 118.5(7) . . ?
O00D N00R C010 118.9(6) . . ?
C00M C00S Os01 137.4(5) . . ?
C00M C00S C019 144.5(6) . . ?
C019 C00S Os01 77.4(4) . . ?
C00J C00T P04 122.7(6) . . ?
C00J C00T C00Z 118.9(7) . . ?
C00Z C00T P04 118.1(5) . . ?
C02K C00U C01D 112.9(5) . . ?
C013 C00V C012 118.4(6) . . ?
C01F C00W C01N 119.4(6) . . ?
C018 C00X C00I 127.4(6) . . ?
C00O C00Y C018 120.8(6) . . ?
C013 C00Y C00O 118.5(6) . . ?
C013 C00Y C018 120.7(6) . . ?
C00T C00Z C022 119.4(7) . . ?
C01H C010 N00R 118.6(7) . . ?
C01U C010 N00R 119.3(7) . . ?
C01U C010 C01H 122.2(7) . . ?
C017 C011 C016 120.1(7) . . ?
C00V C012 N00F 118.5(6) . . ?
C02A C012 N00F 119.1(6) . . ?
C02A C012 C00V 122.4(6) . . ?
C00V C013 C00Y 120.8(6) . . ?
C01A C014 P04 120.1(5) . . ?
C01K C014 P04 121.8(5) . . ?
C01K C014 C01A 118.1(6) . . ?
C00K C015 C01R 120.4(7) . . ?
C01Z C016 C011 119.7(7) . . ?
C011 C017 P04 120.3(5) . . ?
C011 C017 C01Y 119.0(6) . . ?
C01Y C017 P04 120.4(5) . . ?
C00M C018 C00Y 120.0(6) . . ?
C00X C018 C00M 121.0(6) . . ?
C00X C018 C00Y 118.9(6) . . ?
C00S C019 Os01 63.6(3) . . ?
C00S C019 C01E 122.7(6) . . ?
C01E C019 Os01 122.0(5) . . ?
C02G C01A C014 120.7(7) . . ?
C01I C01B C023 120.5(7) . . ?
C028 C01C C00H 119.7(7) . . ?
C00E C01D P003 125.9(5) . . ?
C00E C01D C00U 116.0(5) . . ?
C00U C01D P003 118.1(5) . . ?
C01O C01E C019 124.2(6) . . ?
C01O C01E C01X 117.7(6) . . ?
C01X C01E C019 118.1(6) . . ?
C00W C01F C01P 120.4(7) . . ?
C027 C01G C00H 119.1(7) . . ?
C01O C01H C010 119.1(7) . . ?
C01B C01I C00L 119.5(7) . . ?
C00P C01J C01N 119.8(7) . . ?
C02M C01K C014 120.6(7) . . ?
C026 C01L C00L 119.8(7) . . ?
C01T C01M P003 120.1(5) . . ?
C029 C01M P003 119.7(5) . . ?
C029 C01M C01T 120.2(6) . . ?
C00W C01N C01J 121.0(7) . . ?
C01H C01O C01E 121.0(6) . . ?
C01F C01P C00P 120.4(6) . . ?
C00J C01Q C02F 119.9(7) . . ?
C02H C01R C015 120.2(7) . . ?
C00Q C01S C02K 115.7(6) . . ?
C02E C01T C01M 119.2(7) . . ?
C010 C01U C01X 118.6(6) . . ?
C02H C01V C00N 120.3(7) . . ?
C02N C01W C029 119.6(7) . . ?
C01U C01X C01E 121.3(6) . . ?
C02B C01Y C017 120.1(7) . . ?
C016 C01Z C02B 120.7(7) . . ?
C024 C021 C02I 119.3(6) . . ?
C02F C022 C00Z 121.3(8) . . ?
C026 C023 C01B 120.1(7) . . ?
C021 C024 C02D 121.3(7) . . ?
C027 C025 C028 119.8(7) . . ?
C01L C026 C023 120.5(8) . . ?
C025 C027 C01G 120.9(7) . . ?
C01C C028 C025 120.1(7) . . ?
C01M C029 C01W 120.2(7) . . ?
C00O C02A C012 118.5(6) . . ?
C01Y C02B C01Z 120.3(7) . . ?
C02I C02C C02J 120.5(7) . . ?
C024 C02D C02J 119.0(7) . . ?
C01T C02E C02N 120.0(8) . . ?
C022 C02F C01Q 118.7(7) . . ?
C01A C02G C02L 120.7(7) . . ?
C01V C02H C01R 119.3(7) . . ?
C021 C02I P002 116.5(5) . . ?
C02C C02I P002 124.1(5) . . ?
C02C C02I C021 118.9(6) . . ?
C02C C02J C02D 121.0(7) . . ?
C00U C02K Os01 119.8(5) . . ?
C00U C02K C01S 125.9(6) . . ?
C01S C02K Os01 114.0(5) . . ?
C02M C02L C02G 119.0(7) . . ?
C02L C02M C01K 120.9(7) . . ?
C01W C02N C02E 120.7(7) . . ?
Cl06 C02P Cl05 111.5(6) . . ?
F007 B02Q F009 108.4(9) . . ?
F008 B02Q F007 109.1(7) . . ?
F008 B02Q F009 108.0(8) . . ?
F00G B02Q F007 112.2(8) . . ?
F00G B02Q F008 108.3(9) . . ?
F00G B02Q F009 110.7(8) . . ?

loop_
_geom_bond_atom_site_label_1
_geom_bond_atom_site_label_2
_geom_bond_distance
_geom_bond_site_symmetry_2
_geom_bond_publ_flag
Os01 P002 2.4409(15) . ?
Os01 P04 2.4174(16) . ?
Os01 C00E 2.100(6) . ?
Os01 C00I 2.096(6) . ?
Os01 C00S 2.059(6) . ?
Os01 C019 2.244(6) . ?
Os01 C02K 2.140(6) . ?
P002 C00K 1.876(7) . ?
P002 C00P 1.848(6) . ?
P002 C02I 1.825(7) . ?
P003 C00H 1.802(6) . ?
P003 C00L 1.794(7) . ?
P003 C01D 1.793(6) . ?
P003 C01M 1.800(7) . ?
P04 C00T 1.852(7) . ?
P04 C014 1.846(7) . ?
P04 C017 1.840(7) . ?
Cl05 C02P 1.779(11) . ?
Cl06 C02P 1.735(11) . ?
F007 B02Q 1.397(12) . ?
F008 B02Q 1.386(12) . ?
F009 B02Q 1.416(12) . ?
O00A N00F 1.237(8) . ?
O00B N00R 1.230(9) . ?
O00C N00F 1.227(8) . ?
O00D N00R 1.235(9) . ?
C00E C01D 1.396(9) . ?
N00F C012 1.466(9) . ?
F00G B02Q 1.368(12) . ?
C00H C01C 1.387(10) . ?
C00H C01G 1.395(9) . ?
C00I C00Q 1.423(9) . ?
C00I C00X 1.420(9) . ?
C00J C00T 1.365(10) . ?
C00J C01Q 1.388(11) . ?
C00K C00N 1.386(9) . ?
C00K C015 1.377(10) . ?
C00L C01I 1.405(10) . ?
C00L C01L 1.407(10) . ?
C00M C00S 1.348(9) . ?
C00M C018 1.436(9) . ?
C00N C01V 1.399(10) . ?
C00O C00Y 1.404(10) . ?
C00O C02A 1.374(9) . ?
C00P C01J 1.390(9) . ?
C00P C01P 1.396(10) . ?
C00Q C01S 1.382(9) . ?
N00R C010 1.455(9) . ?
C00S C019 1.446(8) . ?
C00T C00Z 1.395(11) . ?
C00U C01D 1.428(8) . ?
C00U C02K 1.326(9) . ?
C00V C012 1.385(10) . ?
C00V C013 1.382(9) . ?
C00W C01F 1.378(10) . ?
C00W C01N 1.383(11) . ?
C00X C018 1.380(9) . ?
C00Y C013 1.403(9) . ?
C00Y C018 1.475(9) . ?
C00Z C022 1.404(11) . ?
C010 C01H 1.390(10) . ?
C010 C01U 1.368(10) . ?
C011 C016 1.411(10) . ?
C011 C017 1.391(10) . ?
C012 C02A 1.383(9) . ?
C014 C01A 1.407(10) . ?
C014 C01K 1.391(9) . ?
C015 C01R 1.391(10) . ?
C016 C01Z 1.369(11) . ?
C017 C01Y 1.408(9) . ?
C019 C01E 1.458(10) . ?
C01A C02G 1.375(10) . ?
C01B C01I 1.383(10) . ?
C01B C023 1.392(12) . ?
C01C C028 1.382(10) . ?
C01E C01O 1.406(9) . ?
C01E C01X 1.411(9) . ?
C01F C01P 1.394(9) . ?
C01G C027 1.384(10) . ?
C01H C01O 1.382(10) . ?
C01J C01N 1.396(10) . ?
C01K C02M 1.386(11) . ?
C01L C026 1.380(11) . ?
C01M C01T 1.409(10) . ?
C01M C029 1.381(10) . ?
C01Q C02F 1.397(13) . ?
C01R C02H 1.389(11) . ?
C01S C02K 1.439(9) . ?
C01T C02E 1.382(11) . ?
C01U C01X 1.394(9) . ?
C01V C02H 1.386(11) . ?
C01W C029 1.387(10) . ?
C01W C02N 1.383(12) . ?
C01Y C02B 1.383(10) . ?
C01Z C02B 1.385(12) . ?
C021 C024 1.376(9) . ?
C021 C02I 1.432(8) . ?
C022 C02F 1.369(12) . ?
C023 C026 1.383(12) . ?
C024 C02D 1.381(12) . ?
C025 C027 1.376(11) . ?
C025 C028 1.391(10) . ?
C02C C02I 1.375(9) . ?
C02C C02J 1.383(10) . ?
C02D C02J 1.387(12) . ?
C02E C02N 1.389(12) . ?
C02G C02L 1.392(11) . ?
C02L C02M 1.379(12) . ?
